data_4034052
loop_
_publ_author_name
'Lu, Hong'
'Zhang, Huan-Xin'
'Tan, Chang-Yin'
'Liu, Jin-Yu'
'Wei, Hao'
'Xu, Peng-Fei'

_publ_section_title
;
 One-Pot Asymmetric Synthesis of Spiropyrazolone-Linked Cyclopropanes and
 Benzofurans through a General Michael Addition/Chlorination/Nucleophilic
 Substitution Sequence.
;
_journal_issue 16
_journal_name_full 'The Journal of organic chemistry'
_journal_page_first 10292
_journal_page_last 10305
_journal_paper_doi 10.1021/acs.joc.9b01454
_journal_volume 84
_journal_year 2019
_chemical_formula_moiety 'C27 H26 N3 O4 S'
_chemical_formula_sum 'C27 H26 N3 O4 S'
_chemical_formula_weight 488.57
_space_group_crystal_system monoclinic
_space_group_IT_number 14
_space_group_name_Hall '-P 2ybc'
_space_group_name_H-M_alt 'P 1 21/c 1'
_atom_sites_solution_hydrogens mixed
_atom_sites_solution_primary direct
_audit_creation_date 2019-03-04
_audit_creation_method
;
Olex2 1.2
(compiled 2018.05.29 svn.r3508 for OlexSys, GUI svn.r5506)
;
_cell_angle_alpha 90
_cell_angle_beta 111.160(6)
_cell_angle_gamma 90
_cell_formula_units_Z 4
_cell_length_a 10.5347(6)
_cell_length_b 29.1222(16)
_cell_length_c 8.5149(4)
_cell_measurement_reflns_used 3261
_cell_measurement_temperature 293(2)
_cell_measurement_theta_max 69.6130
_cell_measurement_theta_min 4.5340
_cell_volume 2436.2(2)
_computing_cell_refinement
;
CrysAlisPro, Agilent Technologies,
Version 1.171.36.28 (release 01-02-2013 CrysAlis171 .NET)
(compiled Feb  1 2013,16:14:44)
;
_computing_data_collection
;
CrysAlisPro, Agilent Technologies,
Version 1.171.36.28 (release 01-02-2013 CrysAlis171 .NET)
(compiled Feb  1 2013,16:14:44)
;
_computing_data_reduction
;
CrysAlisPro, Agilent Technologies,
Version 1.171.36.28 (release 01-02-2013 CrysAlis171 .NET)
(compiled Feb  1 2013,16:14:44)
;
_computing_molecular_graphics 'Olex2 (Dolomanov et al., 2009)'
_computing_publication_material 'Olex2 (Dolomanov et al., 2009)'
_computing_structure_refinement 'ShelXL (Sheldrick, 2015)'
_computing_structure_solution 'ShelXS (Sheldrick, 2008)'
_diffrn_ambient_temperature 293(2)
_diffrn_detector_area_resol_mean 16.0733
_diffrn_measured_fraction_theta_full 0.963
_diffrn_measured_fraction_theta_max 0.963
_diffrn_measurement_details
;
#__ type_ start__ end____ width___ exp.time_
  1 omega  -57.00   -2.00   1.0000    1.0000
omega____ theta____ kappa____ phi______ frames
    -       -8.5000  -77.0000  -30.0000 55

#__ type_ start__ end____ width___ exp.time_
  2 omega  -74.00  -42.00   1.0000    1.0000
omega____ theta____ kappa____ phi______ frames
    -       -8.5000  178.0000   90.0000 32

#__ type_ start__ end____ width___ exp.time_
  3 omega   36.00   94.00   1.0000    1.0000
omega____ theta____ kappa____ phi______ frames
    -       54.0000 -125.0000 -150.0000 58

#__ type_ start__ end____ width___ exp.time_
  4 omega   22.00   47.00   1.0000    1.0000
omega____ theta____ kappa____ phi______ frames
    -       54.0000   78.0000    8.4586 25

#__ type_ start__ end____ width___ exp.time_
  5 omega   32.00  116.00   1.0000    1.0000
omega____ theta____ kappa____ phi______ frames
    -       54.0000   57.0000   60.0000 84

#__ type_ start__ end____ width___ exp.time_
  6 omega   55.00  103.00   1.0000    1.0000
omega____ theta____ kappa____ phi______ frames
    -      108.0000  -50.0000  -60.0000 48

#__ type_ start__ end____ width___ exp.time_
  7 omega   63.00   89.00   1.0000    1.0000
omega____ theta____ kappa____ phi______ frames
    -      108.0000  -50.0000   60.0000 26

#__ type_ start__ end____ width___ exp.time_
  8 omega   34.00   82.00   1.0000    1.0000
omega____ theta____ kappa____ phi______ frames
    -      108.0000  -25.0000  -30.0000 48

#__ type_ start__ end____ width___ exp.time_
  9 omega   85.00  178.00   1.0000    1.0000
omega____ theta____ kappa____ phi______ frames
    -      108.0000   50.0000  -90.0000 93

#__ type_ start__ end____ width___ exp.time_
 10 omega   71.00   97.00   1.0000    1.0000
omega____ theta____ kappa____ phi______ frames
    -      108.0000   25.0000 -120.0000 26

#__ type_ start__ end____ width___ exp.time_
 11 omega   59.00   93.00   1.0000    1.0000
omega____ theta____ kappa____ phi______ frames
    -      108.0000  -25.0000  -90.0000 34

#__ type_ start__ end____ width___ exp.time_
 12 omega   43.00  107.00   1.0000    1.0000
omega____ theta____ kappa____ phi______ frames
    -      108.0000 -111.0000  -90.0000 64

#__ type_ start__ end____ width___ exp.time_
 13 omega  116.00  176.00   1.0000    1.0000
omega____ theta____ kappa____ phi______ frames
    -      108.0000  111.0000   90.0000 60

#__ type_ start__ end____ width___ exp.time_
 14 omega   41.00   78.00   1.0000    1.0000
omega____ theta____ kappa____ phi______ frames
    -      108.0000  -50.0000 -120.0000 37

#__ type_ start__ end____ width___ exp.time_
 15 omega   37.00  103.00   1.0000    1.0000
omega____ theta____ kappa____ phi______ frames
    -      108.0000  -50.0000  120.0000 66

#__ type_ start__ end____ width___ exp.time_
 16 omega   44.00   69.00   1.0000    1.0000
omega____ theta____ kappa____ phi______ frames
    -      108.0000  -25.0000   90.0000 25

#__ type_ start__ end____ width___ exp.time_
 17 omega  111.00  137.00   1.0000    1.0000
omega____ theta____ kappa____ phi______ frames
    -      108.0000   77.0000 -180.0000 26

#__ type_ start__ end____ width___ exp.time_
 18 omega  152.00  177.00   1.0000    1.0000
omega____ theta____ kappa____ phi______ frames
    -      108.0000   77.0000 -180.0000 25

#__ type_ start__ end____ width___ exp.time_
 19 omega   44.00   69.00   1.0000    1.0000
omega____ theta____ kappa____ phi______ frames
    -      108.0000  -25.0000  150.0000 25

#__ type_ start__ end____ width___ exp.time_
 20 omega   52.00   98.00   1.0000    1.0000
omega____ theta____ kappa____ phi______ frames
    -      108.0000 -111.0000  120.0000 46
;
_diffrn_measurement_device_type 'SuperNova, Dual, Cu at zero, Eos'
_diffrn_measurement_method '\w scans'
_diffrn_orient_matrix_UB_11 0.0436555000
_diffrn_orient_matrix_UB_12 0.0164137000
_diffrn_orient_matrix_UB_13 0.1841530000
_diffrn_orient_matrix_UB_21 -0.0481942000
_diffrn_orient_matrix_UB_22 -0.0458455000
_diffrn_orient_matrix_UB_23 0.0488012000
_diffrn_orient_matrix_UB_31 0.1426304000
_diffrn_orient_matrix_UB_32 -0.0206410000
_diffrn_orient_matrix_UB_33 0.0369983000
_diffrn_radiation_monochromator mirror
_diffrn_radiation_type CuK\a
_diffrn_radiation_wavelength 1.54184
_diffrn_reflns_av_R_equivalents 0.0332
_diffrn_reflns_av_unetI/netI 0.0337
_diffrn_reflns_Laue_measured_fraction_full 0.963
_diffrn_reflns_Laue_measured_fraction_max 0.963
_diffrn_reflns_limit_h_max 12
_diffrn_reflns_limit_h_min -11
_diffrn_reflns_limit_k_max 30
_diffrn_reflns_limit_k_min -34
_diffrn_reflns_limit_l_max 10
_diffrn_reflns_limit_l_min -10
_diffrn_reflns_number 9076
_diffrn_reflns_point_group_measured_fraction_full 0.963
_diffrn_reflns_point_group_measured_fraction_max 0.963
_diffrn_reflns_theta_full 66.574
_diffrn_reflns_theta_max 66.574
_diffrn_reflns_theta_min 4.750
_diffrn_source 'SuperNova (Cu) X-ray Source'
_exptl_absorpt_coefficient_mu 1.502
_exptl_absorpt_correction_T_max 1.00000
_exptl_absorpt_correction_T_min 0.75463
_exptl_absorpt_correction_type multi-scan
_exptl_absorpt_process_details
;
CrysAlisPro, Agilent Technologies,
Version 1.171.36.28 (release 01-02-2013 CrysAlis171 .NET)
(compiled Feb  1 2013,16:14:44)
Empirical absorption correction using spherical harmonics,
 implemented in SCALE3 ABSPACK scaling algorithm.
;
_exptl_crystal_colour 'clear light colourless'
_exptl_crystal_colour_lustre clear
_exptl_crystal_colour_modifier light
_exptl_crystal_colour_primary colourless
_exptl_crystal_density_diffrn 1.332
_exptl_crystal_description block
_exptl_crystal_F_000 1028
_exptl_crystal_size_max 0.18
_exptl_crystal_size_mid 0.15
_exptl_crystal_size_min 0.12
_refine_diff_density_max 0.180
_refine_diff_density_min -0.420
_refine_diff_density_rms 0.041
_refine_ls_extinction_method none
_refine_ls_goodness_of_fit_ref 1.098
_refine_ls_hydrogen_treatment mixed
_refine_ls_matrix_type full
_refine_ls_number_parameters 322
_refine_ls_number_reflns 4137
_refine_ls_number_restraints 0
_refine_ls_restrained_S_all 1.098
_refine_ls_R_factor_all 0.0598
_refine_ls_R_factor_gt 0.0523
_refine_ls_shift/su_max 0.000
_refine_ls_shift/su_mean 0.000
_refine_ls_structure_factor_coef Fsqd
_refine_ls_weighting_details 'w=1/[\s^2^(Fo^2^)+(0.0672P)^2^+0.8092P] where P=(Fo^2^+2Fc^2^)/3'
_refine_ls_weighting_scheme calc
_refine_ls_wR_factor_gt 0.1421
_refine_ls_wR_factor_ref 0.1486
_reflns_Friedel_coverage 0.000
_reflns_number_gt 3549
_reflns_number_total 4137
_reflns_threshold_expression 'I > 2\s(I)'
_cod_data_source_file jo9b01454_si_002.cif
_cod_data_source_block zhanghx_0301
_cod_database_code 4034052
_shelx_shelxl_version_number 2018/3
_shelx_space_group_comment
;
The symmetry employed for this shelxl refinement is uniquely defined
by the following loop, which should always be used as a source of
symmetry information in preference to the above space-group names.
They are only intended as comments.
;
_reflns_odcompleteness_completeness 96.08
_reflns_odcompleteness_iscentric 1
_reflns_odcompleteness_theta 66.97
_olex2_refinement_description
;
1. Fixed Uiso
 At 1.2 times of:
  All C(H) groups, All C(H,H) groups, All N(H) groups
 At 1.5 times of:
  All C(H,H,H) groups
2.a Ternary CH refined with riding coordinates:
 C11(H11), C12(H12)
2.b Secondary CH2 refined with riding coordinates:
 C20(H20A,H20B)
2.c Aromatic/amide H refined with riding coordinates:
 N2(H2), C6(H6), C7(H7), C8(H8), C9(H9), C10(H10), C15(H15), C16(H16),
 C17(H17), C18(H18), C19(H19), C22(H22), C23(H23), C25(H25), C26(H26)
2.d Idealised Me refined as rotating group:
 C4(H4A,H4B,H4C), C27(H27A,H27B,H27C)
;
_olex2_date_sample_data_collection 2019-03-01
_olex2_submission_special_instructions 'No special instructions were received'

loop_
_space_group_symop_operation_xyz
'x, y, z'
'-x, y+1/2, -z+1/2'
'-x, -y, -z'
'x, -y-1/2, z-1/2'

loop_
_atom_site_label
_atom_site_type_symbol
_atom_site_fract_x
_atom_site_fract_y
_atom_site_fract_z
_atom_site_U_iso_or_equiv
_atom_site_adp_type
_atom_site_occupancy
_atom_site_site_symmetry_order
_atom_site_calc_flag
_atom_site_refinement_flags_posn
S1 S 0.85127(7) 0.20831(2) 0.59491(8) 0.0534(2) Uani 1 1 d .
O1 O 0.99290(17) 0.11742(6) 1.2265(2) 0.0528(4) Uani 1 1 d .
O2 O 0.49166(18) 0.11146(8) 0.7598(2) 0.0663(5) Uani 1 1 d .
O3 O 0.8079(2) 0.16899(8) 0.4896(3) 0.0732(6) Uani 1 1 d .
O4 O 0.7848(2) 0.25144(8) 0.5425(3) 0.0737(6) Uani 1 1 d .
N1 N 0.95275(18) 0.03918(7) 1.1819(2) 0.0438(4) Uani 1 1 d .
N2 N 0.8532(2) 0.01122(7) 1.0674(2) 0.0489(5) Uani 1 1 d .
H2 H 0.851743 -0.018305 1.068570 0.059 Uiso 1 1 calc R
N3 N 0.8354(3) 0.19637(9) 0.7707(3) 0.0600(6) Uani 1 1 d .
H3 H 0.825(3) 0.2182(10) 0.819(4) 0.057(9) Uiso 1 1 d .
C1 C 0.9275(2) 0.08476(8) 1.1477(3) 0.0412(5) Uani 1 1 d .
C2 C 0.8009(2) 0.08579(8) 0.9937(3) 0.0411(5) Uani 1 1 d .
C3 C 0.7651(2) 0.03700(8) 0.9610(3) 0.0443(5) Uani 1 1 d .
C4 C 0.6473(3) 0.01647(10) 0.8235(4) 0.0636(7) Uani 1 1 d .
H4A H 0.659582 -0.016152 0.821028 0.095 Uiso 1 1 calc GR
H4B H 0.641306 0.029480 0.717501 0.095 Uiso 1 1 calc GR
H4C H 0.564933 0.022842 0.843444 0.095 Uiso 1 1 calc GR
C5 C 1.0571(2) 0.01785(8) 1.3171(3) 0.0445(5) Uani 1 1 d .
C6 C 1.0592(3) -0.02933(9) 1.3333(3) 0.0529(6) Uani 1 1 d .
H6 H 0.992931 -0.047097 1.254889 0.064 Uiso 1 1 calc R
C7 C 1.1605(3) -0.05020(10) 1.4669(4) 0.0622(7) Uani 1 1 d .
H7 H 1.161321 -0.081983 1.477987 0.075 Uiso 1 1 calc R
C8 C 1.2599(3) -0.02433(11) 1.5831(4) 0.0647(7) Uani 1 1 d .
H8 H 1.328381 -0.038444 1.671660 0.078 Uiso 1 1 calc R
C9 C 1.2565(3) 0.02282(11) 1.5665(4) 0.0665(7) Uani 1 1 d .
H9 H 1.322783 0.040541 1.645060 0.080 Uiso 1 1 calc R
C10 C 1.1559(2) 0.04402(10) 1.4348(3) 0.0565(6) Uani 1 1 d .
H10 H 1.154542 0.075844 1.425038 0.068 Uiso 1 1 calc R
C11 C 0.7798(2) 0.12159(8) 0.8554(3) 0.0460(5) Uani 1 1 d .
H11 H 0.723979 0.111145 0.742052 0.055 Uiso 1 1 calc R
C12 C 0.7049(2) 0.12719(8) 0.9711(3) 0.0447(5) Uani 1 1 d .
H12 H 0.738623 0.151581 1.055231 0.054 Uiso 1 1 calc R
C13 C 0.5538(2) 0.11913(8) 0.9092(3) 0.0477(5) Uani 1 1 d .
C14 C 0.4847(2) 0.11967(8) 1.0323(3) 0.0488(5) Uani 1 1 d .
C15 C 0.3457(3) 0.10971(11) 0.9775(4) 0.0692(8) Uani 1 1 d .
H15 H 0.297896 0.103404 0.864336 0.083 Uiso 1 1 calc R
C16 C 0.2795(3) 0.10918(13) 1.0896(5) 0.0830(10) Uani 1 1 d .
H16 H 0.186951 0.102522 1.052051 0.100 Uiso 1 1 calc R
C17 C 0.3491(4) 0.11845(12) 1.2575(5) 0.0844(10) Uani 1 1 d .
H17 H 0.303606 0.118135 1.332954 0.101 Uiso 1 1 calc R
C18 C 0.4859(4) 0.12815(13) 1.3131(5) 0.0806(9) Uani 1 1 d .
H18 H 0.533299 0.134291 1.426415 0.097 Uiso 1 1 calc R
C19 C 0.5526(3) 0.12876(10) 1.2005(3) 0.0613(7) Uani 1 1 d .
H19 H 0.645187 0.135434 1.238915 0.074 Uiso 1 1 calc R
C20 C 0.8916(3) 0.15419(9) 0.8615(3) 0.0553(6) Uani 1 1 d .
H20A H 0.945283 0.161420 0.977846 0.066 Uiso 1 1 calc R
H20B H 0.951017 0.139797 0.811589 0.066 Uiso 1 1 calc R
C21 C 1.0257(3) 0.21547(9) 0.6324(3) 0.0503(6) Uani 1 1 d .
C22 C 1.0968(3) 0.18132(10) 0.5878(4) 0.0609(7) Uani 1 1 d .
H22 H 1.053434 0.154272 0.539010 0.073 Uiso 1 1 calc R
C23 C 1.2334(3) 0.18775(12) 0.6165(4) 0.0728(8) Uani 1 1 d .
H23 H 1.281715 0.164481 0.588293 0.087 Uiso 1 1 calc R
C24 C 1.2992(3) 0.22752(12) 0.6855(4) 0.0737(8) Uani 1 1 d .
C25 C 1.2254(3) 0.26121(13) 0.7300(5) 0.0819(10) Uani 1 1 d .
H25 H 1.268888 0.288308 0.778036 0.098 Uiso 1 1 calc R
C26 C 1.0895(3) 0.25580(11) 0.7052(4) 0.0680(8) Uani 1 1 d .
H26 H 1.041894 0.278703 0.736659 0.082 Uiso 1 1 calc R
C27 C 1.4481(4) 0.23480(18) 0.7127(7) 0.1135(15) Uani 1 1 d .
H27A H 1.501712 0.231838 0.830374 0.170 Uiso 1 1 calc GR
H27B H 1.460294 0.264951 0.674813 0.170 Uiso 1 1 calc GR
H27C H 1.476621 0.212223 0.650177 0.170 Uiso 1 1 calc GR

loop_
_atom_site_aniso_label
_atom_site_aniso_U_11
_atom_site_aniso_U_22
_atom_site_aniso_U_33
_atom_site_aniso_U_23
_atom_site_aniso_U_13
_atom_site_aniso_U_12
S1 0.0535(4) 0.0553(4) 0.0495(3) 0.0032(3) 0.0164(3) -0.0068(3)
O1 0.0468(9) 0.0505(10) 0.0550(9) -0.0068(8) 0.0112(7) -0.0056(7)
O2 0.0464(10) 0.0940(15) 0.0529(10) -0.0093(9) 0.0113(8) 0.0012(9)
O3 0.0705(13) 0.0786(14) 0.0637(12) -0.0178(10) 0.0161(10) -0.0222(11)
O4 0.0656(12) 0.0712(14) 0.0818(14) 0.0264(11) 0.0237(11) 0.0070(10)
N1 0.0393(9) 0.0470(11) 0.0430(10) -0.0006(8) 0.0123(8) -0.0023(8)
N2 0.0485(11) 0.0444(11) 0.0511(11) -0.0054(8) 0.0147(9) -0.0067(9)
N3 0.0720(15) 0.0529(14) 0.0659(14) 0.0051(11) 0.0378(12) 0.0039(11)
C1 0.0376(11) 0.0480(12) 0.0424(11) -0.0012(9) 0.0198(9) -0.0019(9)
C2 0.0376(11) 0.0481(13) 0.0403(11) -0.0012(9) 0.0175(9) -0.0005(9)
C3 0.0423(11) 0.0487(13) 0.0426(11) -0.0036(10) 0.0163(9) -0.0033(10)
C4 0.0536(15) 0.0606(17) 0.0632(16) -0.0085(13) 0.0050(12) -0.0089(12)
C5 0.0398(11) 0.0530(13) 0.0444(11) 0.0024(10) 0.0195(9) 0.0026(10)
C6 0.0536(14) 0.0529(14) 0.0520(13) 0.0016(11) 0.0187(11) -0.0002(11)
C7 0.0685(17) 0.0597(16) 0.0593(15) 0.0088(12) 0.0240(13) 0.0115(13)
C8 0.0554(15) 0.078(2) 0.0556(15) 0.0066(13) 0.0139(12) 0.0143(14)
C9 0.0509(15) 0.076(2) 0.0602(16) -0.0041(14) 0.0049(12) -0.0003(13)
C10 0.0469(13) 0.0549(15) 0.0608(15) -0.0012(12) 0.0109(11) -0.0018(11)
C11 0.0426(11) 0.0533(14) 0.0445(12) 0.0023(10) 0.0185(9) -0.0006(10)
C12 0.0399(11) 0.0475(13) 0.0481(12) -0.0007(10) 0.0178(10) 0.0015(10)
C13 0.0405(12) 0.0511(14) 0.0505(13) -0.0028(10) 0.0149(10) 0.0030(10)
C14 0.0397(12) 0.0490(13) 0.0599(14) 0.0009(10) 0.0207(10) 0.0039(10)
C15 0.0435(14) 0.086(2) 0.0776(19) -0.0008(16) 0.0217(13) -0.0026(14)
C16 0.0528(16) 0.096(3) 0.114(3) 0.001(2) 0.0471(18) -0.0024(16)
C17 0.093(2) 0.082(2) 0.110(3) -0.003(2) 0.074(2) -0.0050(19)
C18 0.085(2) 0.096(3) 0.073(2) -0.0083(17) 0.0438(17) -0.0104(19)
C19 0.0541(14) 0.0767(19) 0.0564(15) -0.0041(13) 0.0238(12) -0.0049(13)
C20 0.0505(13) 0.0610(16) 0.0599(15) 0.0125(12) 0.0265(12) 0.0003(12)
C21 0.0557(14) 0.0525(14) 0.0442(12) 0.0017(10) 0.0200(11) -0.0076(11)
C22 0.0682(17) 0.0547(15) 0.0639(16) -0.0080(12) 0.0290(13) -0.0069(13)
C23 0.0706(18) 0.072(2) 0.083(2) -0.0035(16) 0.0366(16) 0.0005(16)
C24 0.0584(17) 0.085(2) 0.080(2) 0.0018(17) 0.0272(15) -0.0075(16)
C25 0.070(2) 0.076(2) 0.096(2) -0.0172(18) 0.0257(18) -0.0260(17)
C26 0.0658(17) 0.0616(17) 0.0782(19) -0.0181(14) 0.0280(15) -0.0113(14)
C27 0.062(2) 0.136(4) 0.146(4) -0.006(3) 0.042(2) -0.019(2)

loop_
_atom_type_symbol
_atom_type_description
_atom_type_scat_dispersion_real
_atom_type_scat_dispersion_imag
_atom_type_scat_source
C C 0.0181 0.0091 'International Tables Vol C Tables 4.2.6.8 and 6.1.1.4'
H H 0.0000 0.0000 'International Tables Vol C Tables 4.2.6.8 and 6.1.1.4'
N N 0.0311 0.0180 'International Tables Vol C Tables 4.2.6.8 and 6.1.1.4'
O O 0.0492 0.0322 'International Tables Vol C Tables 4.2.6.8 and 6.1.1.4'
S S 0.3331 0.5567 'International Tables Vol C Tables 4.2.6.8 and 6.1.1.4'

loop_
_geom_angle_atom_site_label_1
_geom_angle_atom_site_label_2
_geom_angle_atom_site_label_3
_geom_angle
O3 S1 O4 120.03(14)
O3 S1 N3 107.19(13)
O3 S1 C21 106.63(13)
O4 S1 N3 106.14(14)
O4 S1 C21 108.31(13)
N3 S1 C21 108.07(13)
N2 N1 C5 118.40(19)
C1 N1 N2 112.14(18)
C1 N1 C5 129.35(19)
N1 N2 H2 125.7
C3 N2 N1 108.6(2)
C3 N2 H2 125.7
S1 N3 H3 113(2)
C20 N3 S1 121.2(2)
C20 N3 H3 121(2)
O1 C1 N1 127.7(2)
O1 C1 C2 127.8(2)
N1 C1 C2 104.46(18)
C1 C2 C11 121.67(19)
C1 C2 C12 117.56(19)
C3 C2 C1 103.48(19)
C3 C2 C11 123.88(19)
C3 C2 C12 128.37(19)
C11 C2 C12 57.54(14)
N2 C3 C2 111.2(2)
N2 C3 C4 120.4(2)
C2 C3 C4 128.3(2)
C3 C4 H4A 109.5
C3 C4 H4B 109.5
C3 C4 H4C 109.5
H4A C4 H4B 109.5
H4A C4 H4C 109.5
H4B C4 H4C 109.5
C6 C5 N1 119.8(2)
C6 C5 C10 119.7(2)
C10 C5 N1 120.5(2)
C5 C6 H6 120.1
C5 C6 C7 119.9(3)
C7 C6 H6 120.1
C6 C7 H7 119.7
C8 C7 C6 120.6(3)
C8 C7 H7 119.7
C7 C8 H8 120.5
C7 C8 C9 119.1(3)
C9 C8 H8 120.5
C8 C9 H9 119.6
C8 C9 C10 120.9(3)
C10 C9 H9 119.6
C5 C10 H10 120.1
C9 C10 C5 119.9(3)
C9 C10 H10 120.1
C2 C11 H11 114.6
C12 C11 C2 61.65(15)
C12 C11 H11 114.6
C12 C11 C20 120.6(2)
C20 C11 C2 120.8(2)
C20 C11 H11 114.6
C2 C12 H12 115.3
C11 C12 C2 60.81(15)
C11 C12 H12 115.3
C11 C12 C13 120.1(2)
C13 C12 C2 119.1(2)
C13 C12 H12 115.3
O2 C13 C12 119.6(2)
O2 C13 C14 121.7(2)
C14 C13 C12 118.7(2)
C15 C14 C13 119.1(2)
C19 C14 C13 122.5(2)
C19 C14 C15 118.4(3)
C14 C15 H15 119.8
C16 C15 C14 120.3(3)
C16 C15 H15 119.8
C15 C16 H16 119.8
C15 C16 C17 120.4(3)
C17 C16 H16 119.8
C16 C17 H17 120.1
C18 C17 C16 119.8(3)
C18 C17 H17 120.1
C17 C18 H18 120.1
C17 C18 C19 119.9(3)
C19 C18 H18 120.1
C14 C19 C18 121.1(3)
C14 C19 H19 119.4
C18 C19 H19 119.4
N3 C20 C11 110.6(2)
N3 C20 H20A 109.5
N3 C20 H20B 109.5
C11 C20 H20A 109.5
C11 C20 H20B 109.5
H20A C20 H20B 108.1
C22 C21 S1 120.0(2)
C22 C21 C26 120.7(3)
C26 C21 S1 119.2(2)
C21 C22 H22 120.4
C21 C22 C23 119.2(3)
C23 C22 H22 120.4
C22 C23 H23 119.2
C24 C23 C22 121.6(3)
C24 C23 H23 119.2
C23 C24 C25 117.9(3)
C23 C24 C27 121.3(4)
C25 C24 C27 120.7(3)
C24 C25 H25 119.0
C26 C25 C24 122.1(3)
C26 C25 H25 119.0
C21 C26 H26 120.8
C25 C26 C21 118.4(3)
C25 C26 H26 120.8
C24 C27 H27A 109.5
C24 C27 H27B 109.5
C24 C27 H27C 109.5
H27A C27 H27B 109.5
H27A C27 H27C 109.5
H27B C27 H27C 109.5

loop_
_geom_bond_atom_site_label_1
_geom_bond_atom_site_label_2
_geom_bond_distance
S1 O3 1.424(2)
S1 O4 1.429(2)
S1 N3 1.603(2)
S1 C21 1.760(3)
O1 C1 1.223(3)
O2 C13 1.222(3)
N1 N2 1.405(3)
N1 C1 1.364(3)
N1 C5 1.417(3)
N2 H2 0.8600
N2 C3 1.280(3)
N3 H3 0.78(3)
N3 C20 1.458(3)
C1 C2 1.496(3)
C2 C3 1.471(3)
C2 C11 1.528(3)
C2 C12 1.540(3)
C3 C4 1.490(3)
C4 H4A 0.9600
C4 H4B 0.9600
C4 H4C 0.9600
C5 C6 1.380(3)
C5 C10 1.384(3)
C6 H6 0.9300
C6 C7 1.388(4)
C7 H7 0.9300
C7 C8 1.377(4)
C8 H8 0.9300
C8 C9 1.380(4)
C9 H9 0.9300
C9 C10 1.380(4)
C10 H10 0.9300
C11 H11 0.9800
C11 C12 1.477(3)
C11 C20 1.499(3)
C12 H12 0.9800
C12 C13 1.504(3)
C13 C14 1.476(3)
C14 C15 1.397(4)
C14 C19 1.376(4)
C15 H15 0.9300
C15 C16 1.371(4)
C16 H16 0.9300
C16 C17 1.377(5)
C17 H17 0.9300
C17 C18 1.374(5)
C18 H18 0.9300
C18 C19 1.379(4)
C19 H19 0.9300
C20 H20A 0.9700
C20 H20B 0.9700
C21 C22 1.379(4)
C21 C26 1.384(4)
C22 H22 0.9300
C22 C23 1.382(4)
C23 H23 0.9300
C23 C24 1.369(5)
C24 C25 1.387(5)
C24 C27 1.515(4)
C25 H25 0.9300
C25 C26 1.378(4)
C26 H26 0.9300
C27 H27A 0.9600
C27 H27B 0.9600
C27 H27C 0.9600

loop_
_geom_torsion_atom_site_label_1
_geom_torsion_atom_site_label_2
_geom_torsion_atom_site_label_3
_geom_torsion_atom_site_label_4
_geom_torsion
S1 N3 C20 C11 -109.5(2)
S1 C21 C22 C23 179.3(2)
S1 C21 C26 C25 -178.5(3)
O1 C1 C2 C3 -177.3(2)
O1 C1 C2 C11 37.5(3)
O1 C1 C2 C12 -29.6(3)
O2 C13 C14 C15 2.1(4)
O2 C13 C14 C19 -179.2(3)
O3 S1 N3 C20 50.4(3)
O3 S1 C21 C22 -11.2(3)
O3 S1 C21 C26 168.2(2)
O4 S1 N3 C20 179.8(2)
O4 S1 C21 C22 -141.7(2)
O4 S1 C21 C26 37.7(3)
N1 N2 C3 C2 1.4(3)
N1 N2 C3 C4 179.8(2)
N1 C1 C2 C3 2.0(2)
N1 C1 C2 C11 -143.2(2)
N1 C1 C2 C12 149.72(19)
N1 C5 C6 C7 -179.3(2)
N1 C5 C10 C9 179.6(2)
N2 N1 C1 O1 177.9(2)
N2 N1 C1 C2 -1.4(2)
N2 N1 C5 C6 0.2(3)
N2 N1 C5 C10 -178.8(2)
N3 S1 C21 C22 103.8(2)
N3 S1 C21 C26 -76.9(3)
C1 N1 N2 C3 0.1(3)
C1 N1 C5 C6 176.1(2)
C1 N1 C5 C10 -2.9(4)
C1 C2 C3 N2 -2.2(2)
C1 C2 C3 C4 179.6(2)
C1 C2 C11 C12 -104.6(2)
C1 C2 C11 C20 6.0(3)
C1 C2 C12 C11 111.7(2)
C1 C2 C12 C13 -138.0(2)
C2 C11 C12 C13 -108.6(2)
C2 C11 C20 N3 -153.8(2)
C2 C12 C13 O2 -76.9(3)
C2 C12 C13 C14 101.7(3)
C3 C2 C11 C12 117.3(2)
C3 C2 C11 C20 -132.1(2)
C3 C2 C12 C11 -109.8(3)
C3 C2 C12 C13 0.5(3)
C5 N1 N2 C3 176.6(2)
C5 N1 C1 O1 1.8(4)
C5 N1 C1 C2 -177.5(2)
C5 C6 C7 C8 -0.5(4)
C6 C5 C10 C9 0.6(4)
C6 C7 C8 C9 0.9(4)
C7 C8 C9 C10 -0.5(5)
C8 C9 C10 C5 -0.2(5)
C10 C5 C6 C7 -0.2(4)
C11 C2 C3 N2 142.1(2)
C11 C2 C3 C4 -36.2(4)
C11 C2 C12 C13 110.3(2)
C11 C12 C13 O2 -5.7(4)
C11 C12 C13 C14 172.9(2)
C12 C2 C3 N2 -145.0(2)
C12 C2 C3 C4 36.8(4)
C12 C2 C11 C20 110.6(3)
C12 C11 C20 N3 -80.7(3)
C12 C13 C14 C15 -176.5(2)
C12 C13 C14 C19 2.2(4)
C13 C14 C15 C16 178.9(3)
C13 C14 C19 C18 -178.7(3)
C14 C15 C16 C17 0.0(5)
C15 C14 C19 C18 0.0(4)
C15 C16 C17 C18 -0.2(6)
C16 C17 C18 C19 0.3(6)
C17 C18 C19 C14 -0.2(5)
C19 C14 C15 C16 0.1(5)
C20 C11 C12 C2 -110.9(2)
C20 C11 C12 C13 140.5(2)
C21 S1 N3 C20 -64.2(3)
C21 C22 C23 C24 -1.1(5)
C22 C21 C26 C25 0.8(5)
C22 C23 C24 C25 1.4(5)
C22 C23 C24 C27 -178.5(4)
C23 C24 C25 C26 -0.6(6)
C24 C25 C26 C21 -0.5(6)
C26 C21 C22 C23 -0.1(4)
C27 C24 C25 C26 179.3(4)
